data_2207896
loop_
_publ_author_name
'Ren Yong'
'Yu Guang-Ao'
'Liu Sheng-Hua'

_publ_section_title
;(\h^5^-Cyclopentadienyl)[\h^5^-1-(diphenylphosphino)cyclopentadienyl]cobalt(III)
 hexafluorophosphate
;
_journal_coeditor_code SJ6183
_journal_issue 1
_journal_name_full 'Acta Crystallographica Section E'
_journal_page_first m151
_journal_page_last m152
_journal_paper_doi 10.1107/S160053680504167X
_journal_volume 62
_journal_year 2006
_chemical_formula_iupac '[Co (C5 H5) (C17 H14 P)] P1 F6'
_chemical_formula_moiety 'C22 H19 Co P +, F6 P -'
_chemical_formula_sum 'C22 H19 Co F6 P2'
_chemical_formula_weight 518.24
_chemical_name_systematic
;
(\h^5^-Cyclopentadienyl)[\h^5^-1-
(diphenylphosphino)cyclopentadienyl]cobalt(III)
hexafluorophosphate
;
_space_group_IT_number 15
_symmetry_cell_setting monoclinic
_symmetry_space_group_name_Hall '-C 2yc'
_symmetry_space_group_name_H-M 'C 1 2/c 1'
_atom_sites_solution_hydrogens geom
_atom_sites_solution_primary direct
_atom_sites_solution_secondary difmap
_audit_creation_method SHELXL-97
_cell_angle_alpha 90.00
_cell_angle_beta 99.4690(10)
_cell_angle_gamma 90.00
_cell_formula_units_Z 8
_cell_length_a 36.813(3)
_cell_length_b 10.2263(8)
_cell_length_c 11.9059(9)
_cell_measurement_reflns_used 4616
_cell_measurement_temperature 292(2)
_cell_measurement_theta_max 25.97
_cell_measurement_theta_min 2.21
_cell_volume 4421.0(6)
_computing_cell_refinement 'SAINT (Bruker, 1997)'
_computing_data_collection 'SMART (Bruker, 1997)'
_computing_data_reduction SAINT
_computing_molecular_graphics 'SHELXTL (Bruker, 2001)'
_computing_publication_material SHELXTL
_computing_structure_refinement 'SHELXL97 (Sheldrick, 1997)'
_computing_structure_solution 'SHELXS97 (Sheldrick, 1997)'
_diffrn_ambient_temperature 292(2)
_diffrn_measured_fraction_theta_full 0.995
_diffrn_measured_fraction_theta_max 0.995
_diffrn_measurement_device_type 'Bruker SMART CCD area-detector'
_diffrn_measurement_method '\f and \w'
_diffrn_radiation_monochromator graphite
_diffrn_radiation_source 'fine-focus sealed tube'
_diffrn_radiation_type MoK\a
_diffrn_radiation_wavelength 0.71073
_diffrn_reflns_av_R_equivalents 0.0537
_diffrn_reflns_av_sigmaI/netI 0.0433
_diffrn_reflns_limit_h_max 39
_diffrn_reflns_limit_h_min -45
_diffrn_reflns_limit_k_max 12
_diffrn_reflns_limit_k_min -12
_diffrn_reflns_limit_l_max 14
_diffrn_reflns_limit_l_min -11
_diffrn_reflns_number 14389
_diffrn_reflns_theta_full 25.99
_diffrn_reflns_theta_max 25.99
_diffrn_reflns_theta_min 2.24
_diffrn_standards_number 0
_exptl_absorpt_coefficient_mu 0.978
_exptl_absorpt_correction_T_max 0.7580
_exptl_absorpt_correction_T_min 0.7580
_exptl_absorpt_correction_type multi-scan
_exptl_absorpt_process_details '(SADABS; Sheldrick, 1996)'
_exptl_crystal_colour yellow
_exptl_crystal_density_diffrn 1.557
_exptl_crystal_density_method 'not measured'
_exptl_crystal_description block
_exptl_crystal_F_000 2096
_exptl_crystal_size_max 0.30
_exptl_crystal_size_mid 0.30
_exptl_crystal_size_min 0.30
_refine_diff_density_max 0.403
_refine_diff_density_min -0.265
_refine_ls_extinction_method none
_refine_ls_goodness_of_fit_ref 1.036
_refine_ls_hydrogen_treatment constr
_refine_ls_matrix_type full
_refine_ls_number_parameters 297
_refine_ls_number_reflns 4335
_refine_ls_number_restraints 8
_refine_ls_restrained_S_all 1.040
_refine_ls_R_factor_all 0.0599
_refine_ls_R_factor_gt 0.0463
_refine_ls_shift/su_max 0.000
_refine_ls_shift/su_mean 0.000
_refine_ls_structure_factor_coef Fsqd
_refine_ls_weighting_details 'calc w=1/[\s^2^(Fo^2^)+(0.074P)^2^] where P=(Fo^2^+2Fc^2^)/3'
_refine_ls_weighting_scheme calc
_refine_ls_wR_factor_gt 0.1227
_refine_ls_wR_factor_ref 0.1292
_reflns_number_gt 3275
_reflns_number_total 4335
_reflns_threshold_expression I>2\s(I)
_cod_data_source_file sj6183.cif
_cod_data_source_block I
_cod_depositor_comments
;
The following automatic conversions were performed:
'_symmetry_cell_setting' value 'Monoclinic' changed to 'monoclinic'
according to '/home/saulius/struct/CIF-dictionaries/cif_core.dic'
dictionary named 'cif_core.dic' version 2.4.1 from 2010-06-29.

Automatic conversion script
Id: cif_fix_enum 1527 2010-12-29 10:47:43Z saulius 

The following automatic conversions were performed:

'_symmetry_cell_setting' value 'Monoclinic' changed to 'monoclinic'
according to /home/saulius/struct/CIF-dictionaries/cif_core.dic
dictionary named 'cif_core.dic' version 2.4.1 from 2010-06-29.

Automatic conversion script
Id: cif_fix_values 1715 2011-07-08 13:25:40Z adriana 
;
_cod_original_sg_symbol_H-M 'C 2/c'
_cod_database_code 2207896
_cod_database_fobs_code 2207896

loop_
_symmetry_equiv_pos_as_xyz
'x, y, z'
'-x, y, -z+1/2'
'x+1/2, y+1/2, z'
'-x+1/2, y+1/2, -z+1/2'
'-x, -y, -z'
'x, -y, z-1/2'
'-x+1/2, -y+1/2, -z'
'x+1/2, -y+1/2, z-1/2'

loop_
_atom_site_label
_atom_site_fract_x
_atom_site_fract_y
_atom_site_fract_z
_atom_site_U_iso_or_equiv
_atom_site_adp_type
_atom_site_calc_flag
_atom_site_refinement_flags
_atom_site_occupancy
_atom_site_disorder_assembly
_atom_site_disorder_group
_atom_site_type_symbol
Co1 0.574497(11) 0.73432(4) 0.56912(3) 0.05056(16) Uani d . 1 . . Co
C1 0.5811(2) 0.8233(5) 0.7214(3) 0.1031(16) Uani d . 1 . . C
H1 0.5940 0.9061 0.7408 0.124 Uiso calc R 1 . . H
C2 0.54694(19) 0.8104(6) 0.6854(4) 0.1052(16) Uani d . 1 . . C
H2 0.5299 0.8843 0.6701 0.126 Uiso calc R 1 . . H
C3 0.53731(14) 0.6919(7) 0.6684(4) 0.1077(16) Uani d . 1 . . C
H3 0.5121 0.6622 0.6410 0.129 Uiso calc R 1 . . H
C4 0.5668(2) 0.6129(4) 0.6948(4) 0.1112(19) Uani d . 1 . . C
H4 0.5670 0.5171 0.6929 0.133 Uiso calc R 1 . . H
C5 0.59735(12) 0.6967(8) 0.7305(3) 0.116(2) Uani d . 1 . . C
H5 0.6229 0.6727 0.7603 0.140 Uiso calc R 1 . . H
C6 0.59172(9) 0.8557(3) 0.4538(2) 0.0593(7) Uani d . 1 . . C
H6 0.6010 0.9449 0.4690 0.071 Uiso calc R 1 . . H
C7 0.55452(9) 0.8207(4) 0.4190(3) 0.0704(9) Uani d . 1 . . C
H7 0.5336 0.8812 0.4050 0.084 Uiso calc R 1 . . H
C8 0.55266(9) 0.6832(4) 0.4077(3) 0.0681(8) Uani d . 1 . . C
H8 0.5303 0.6315 0.3847 0.082 Uiso calc R 1 . . H
C9 0.58881(7) 0.6334(3) 0.4357(2) 0.0536(7) Uani d . 1 . . C
H9 0.5957 0.5407 0.4365 0.064 Uiso calc R 1 . . H
C10 0.61356(8) 0.7396(2) 0.4639(2) 0.0469(6) Uani d . 1 . . C
C11 0.67390(7) 0.5686(2) 0.4723(2) 0.0492(6) Uani d . 1 . . C
C12 0.66697(8) 0.4687(3) 0.5436(3) 0.0661(8) Uani d . 1 . . C
H12 0.6564 0.4876 0.6075 0.079 Uiso calc R 1 . . H
C13 0.67563(10) 0.3407(3) 0.5212(4) 0.0820(11) Uani d . 1 . . C
H13 0.6702 0.2735 0.5684 0.098 Uiso calc R 1 . . H
C14 0.69213(11) 0.3137(3) 0.4298(4) 0.0873(12) Uani d . 1 . . C
H14 0.6983 0.2278 0.4154 0.105 Uiso calc R 1 . . H
C15 0.69975(10) 0.4115(3) 0.3588(3) 0.0806(10) Uani d . 1 . . C
H15 0.7112 0.3921 0.2968 0.097 Uiso calc R 1 . . H
C16 0.69048(8) 0.5387(3) 0.3791(3) 0.0615(8) Uani d . 1 . . C
H16 0.6954 0.6048 0.3300 0.074 Uiso calc R 1 . . H
C17 0.68002(7) 0.8382(2) 0.4083(2) 0.0454(6) Uani d . 1 . . C
C18 0.71507(7) 0.8906(3) 0.4393(3) 0.0553(7) Uani d . 1 . . C
H18 0.7286 0.8709 0.5103 0.066 Uiso calc R 1 . . H
C19 0.72991(8) 0.9709(3) 0.3666(3) 0.0696(9) Uani d . 1 . . C
H19 0.7535 1.0047 0.3880 0.084 Uiso calc R 1 . . H
C20 0.70995(9) 1.0015(3) 0.2624(3) 0.0702(9) Uani d . 1 . . C
H20 0.7200 1.0566 0.2135 0.084 Uiso calc R 1 . . H
C21 0.67533(9) 0.9514(3) 0.2296(3) 0.0657(8) Uani d . 1 . . C
H21 0.6620 0.9722 0.1586 0.079 Uiso calc R 1 . . H
C22 0.66034(8) 0.8699(3) 0.3026(2) 0.0579(7) Uani d . 1 . . C
H22 0.6368 0.8360 0.2804 0.069 Uiso calc R 1 . . H
F1 0.46340(7) 0.8599(2) 0.5166(2) 0.1281(10) Uani d . 1 A . F
F3 0.40790(6) 0.6784(2) 0.3582(2) 0.1051(8) Uani d . 1 A . F
F2 0.46675(8) 0.7054(4) 0.3794(4) 0.1273(18) Uani d PD 0.799(6) A 1 F
F6 0.44228(17) 0.6614(3) 0.5326(3) 0.1349(19) Uani d PD 0.799(6) A 1 F
F4 0.40419(9) 0.8300(4) 0.4950(4) 0.1260(17) Uani d PD 0.799(6) A 1 F
F5 0.42715(12) 0.8769(3) 0.3443(3) 0.1285(17) Uani d PD 0.799(6) A 1 F
P1 0.66317(2) 0.73511(7) 0.51418(6) 0.0487(2) Uani d . 1 . . P
P2 0.43623(2) 0.76799(7) 0.43801(7) 0.0568(2) Uani d D 1 . . P
F2' 0.4588(4) 0.8384(13) 0.3552(10) 0.100(5) Uiso d PD 0.201(6) A 2 F
F4' 0.4139(4) 0.6996(13) 0.5184(10) 0.094(4) Uiso d PD 0.201(6) A 2 F
F6' 0.4655(3) 0.6569(9) 0.4644(12) 0.076(3) Uiso d PD 0.201(6) A 2 F
F5' 0.4063(3) 0.8747(9) 0.4184(10) 0.068(3) Uiso d PD 0.201(6) A 2 F

loop_
_atom_site_aniso_label
_atom_site_aniso_U_11
_atom_site_aniso_U_22
_atom_site_aniso_U_33
_atom_site_aniso_U_12
_atom_site_aniso_U_13
_atom_site_aniso_U_23
Co1 0.0527(3) 0.0568(3) 0.0452(3) 0.00436(16) 0.01689(19) -0.00092(16)
C1 0.153(5) 0.110(4) 0.053(2) -0.045(3) 0.036(3) -0.025(2)
C2 0.132(5) 0.121(4) 0.077(3) 0.048(3) 0.060(3) 0.009(3)
C3 0.098(3) 0.169(5) 0.063(3) -0.049(4) 0.034(2) 0.002(3)
C4 0.227(7) 0.058(2) 0.059(3) 0.011(3) 0.054(4) 0.0127(18)
C5 0.073(3) 0.245(6) 0.0340(19) 0.065(4) 0.0158(19) 0.030(3)
C6 0.070(2) 0.0584(16) 0.0540(18) 0.0111(14) 0.0251(15) 0.0102(14)
C7 0.059(2) 0.101(2) 0.0531(19) 0.0268(18) 0.0173(16) 0.0191(17)
C8 0.0533(18) 0.101(2) 0.0511(19) 0.0007(17) 0.0108(15) -0.0115(17)
C9 0.0504(16) 0.0661(16) 0.0458(16) 0.0004(13) 0.0128(13) -0.0116(13)
C10 0.0501(16) 0.0532(14) 0.0398(15) 0.0034(11) 0.0148(12) -0.0013(11)
C11 0.0396(14) 0.0518(14) 0.0552(17) -0.0003(11) 0.0047(12) 0.0034(12)
C12 0.0594(18) 0.0641(18) 0.078(2) 0.0034(14) 0.0206(16) 0.0135(16)
C13 0.071(2) 0.0612(19) 0.114(3) 0.0014(17) 0.014(2) 0.016(2)
C14 0.083(3) 0.0528(18) 0.125(4) 0.0071(18) 0.014(3) -0.008(2)
C15 0.082(2) 0.073(2) 0.091(3) 0.0081(18) 0.026(2) -0.016(2)
C16 0.0647(18) 0.0597(17) 0.0624(19) 0.0019(14) 0.0175(16) -0.0039(14)
C17 0.0483(15) 0.0460(13) 0.0420(15) 0.0007(11) 0.0077(12) -0.0039(11)
C18 0.0468(15) 0.0612(16) 0.0568(18) -0.0017(13) 0.0049(13) -0.0006(14)
C19 0.0491(17) 0.078(2) 0.083(3) -0.0136(15) 0.0123(17) 0.0048(17)
C20 0.070(2) 0.0683(18) 0.078(2) -0.0048(16) 0.0271(18) 0.0151(17)
C21 0.069(2) 0.0712(19) 0.0559(19) -0.0004(16) 0.0072(16) 0.0160(15)
C22 0.0521(16) 0.0653(17) 0.0541(18) -0.0057(13) 0.0022(14) 0.0012(14)
F1 0.1131(18) 0.0964(15) 0.153(2) -0.0172(14) -0.0440(17) -0.0301(16)
F3 0.0875(15) 0.0799(13) 0.135(2) 0.0043(11) -0.0217(14) -0.0312(14)
F2 0.0677(19) 0.162(4) 0.160(4) 0.0091(19) 0.044(2) -0.045(3)
F6 0.215(5) 0.091(2) 0.090(2) -0.015(3) -0.001(3) 0.0377(17)
F4 0.114(3) 0.117(3) 0.162(4) -0.008(2) 0.068(3) -0.052(3)
F5 0.159(4) 0.095(2) 0.116(3) -0.020(2) -0.024(3) 0.0532(19)
P1 0.0495(4) 0.0538(4) 0.0428(4) -0.0024(3) 0.0075(3) -0.0010(3)
P2 0.0582(5) 0.0543(4) 0.0569(5) -0.0019(3) 0.0062(4) 0.0016(3)

loop_
_atom_type_symbol
_atom_type_description
_atom_type_scat_dispersion_real
_atom_type_scat_dispersion_imag
_atom_type_scat_source
C C 0.0033 0.0016 'International Tables Vol C Tables 4.2.6.8 and 6.1.1.4'
H H 0.0000 0.0000 'International Tables Vol C Tables 4.2.6.8 and 6.1.1.4'
F F 0.0171 0.0103 'International Tables Vol C Tables 4.2.6.8 and 6.1.1.4'
P P 0.1023 0.0942 'International Tables Vol C Tables 4.2.6.8 and 6.1.1.4'
Co Co 0.3494 0.9721 'International Tables Vol C Tables 4.2.6.8 and 6.1.1.4'

loop_
_geom_angle_atom_site_label_1
_geom_angle_atom_site_label_2
_geom_angle_atom_site_label_3
_geom_angle
_geom_angle_publ_flag
C3 Co1 C4 39.45(19) ?
C3 Co1 C2 37.0(2) ?
C4 Co1 C2 64.81(19) ?
C3 Co1 C5 67.14(19) ?
C4 Co1 C5 41.6(2) ?
C2 Co1 C5 65.95(19) ?
C3 Co1 C1 63.70(19) ?
C4 Co1 C1 67.46(18) ?
C2 Co1 C1 36.8(2) ?
C5 Co1 C1 41.5(2) ?
C3 Co1 C7 115.7(2) ?
C4 Co1 C7 149.0(3) ?
C2 Co1 C7 106.82(18) ?
C5 Co1 C7 165.1(3) ?
C1 Co1 C7 125.0(2) ?
C3 Co1 C8 107.55(17) ?
C4 Co1 C8 117.8(2) ?
C2 Co1 C8 126.1(2) ?
C5 Co1 C8 154.0(3) ?
C1 Co1 C8 160.7(2) ?
C7 Co1 C8 40.89(15) ?
C3 Co1 C6 148.7(2) ?
C4 Co1 C6 170.0(3) ?
C2 Co1 C6 118.70(19) ?
C5 Co1 C6 129.6(2) ?
C1 Co1 C6 109.22(16) ?
C7 Co1 C6 40.76(13) ?
C8 Co1 C6 68.61(14) ?
C3 Co1 C9 130.0(2) ?
C4 Co1 C9 110.82(15) ?
C2 Co1 C9 164.1(2) ?
C5 Co1 C9 121.96(18) ?
C1 Co1 C9 157.9(2) ?
C7 Co1 C9 68.58(13) ?
C8 Co1 C9 40.71(12) ?
C6 Co1 C9 68.42(13) ?
C3 Co1 C10 169.0(2) ?
C4 Co1 C10 132.1(2) ?
C2 Co1 C10 153.5(2) ?
C5 Co1 C10 111.33(14) ?
C1 Co1 C10 123.05(19) ?
C7 Co1 C10 68.84(12) ?
C8 Co1 C10 68.71(12) ?
C6 Co1 C10 40.91(10) ?
C9 Co1 C10 40.65(10) ?
C2 C1 C5 108.2(5) ?
C2 C1 Co1 71.4(3) ?
C5 C1 Co1 69.1(2) ?
C2 C1 H1 125.9 ?
C5 C1 H1 125.9 ?
Co1 C1 H1 125.9 ?
C1 C2 C3 112.9(5) ?
C1 C2 Co1 71.8(3) ?
C3 C2 Co1 71.3(3) ?
C1 C2 H2 123.5 ?
C3 C2 H2 123.5 ?
Co1 C2 H2 123.5 ?
C2 C3 C4 110.0(5) ?
C2 C3 Co1 71.7(3) ?
C4 C3 Co1 70.3(3) ?
C2 C3 H3 125.0 ?
C4 C3 H3 125.0 ?
Co1 C3 H3 125.0 ?
C3 C4 C5 106.0(4) ?
C3 C4 Co1 70.2(2) ?
C5 C4 Co1 69.4(2) ?
C3 C4 H4 127.0 ?
C5 C4 H4 127.0 ?
Co1 C4 H4 127.0 ?
C4 C5 C1 102.9(4) ?
C4 C5 Co1 69.0(2) ?
C1 C5 Co1 69.4(2) ?
C4 C5 H5 128.4 ?
C1 C5 H5 128.4 ?
Co1 C5 H5 128.4 ?
C7 C6 C10 108.7(3) ?
C7 C6 Co1 69.34(17) ?
C10 C6 Co1 70.64(16) ?
C7 C6 H6 125.7 ?
C10 C6 H6 125.7 ?
Co1 C6 H6 125.7 ?
C6 C7 C8 108.0(3) ?
C6 C7 Co1 69.91(17) ?
C8 C7 Co1 69.75(17) ?
C6 C7 H7 126.0 ?
C8 C7 H7 126.0 ?
Co1 C7 H7 126.0 ?
C9 C8 C7 107.9(3) ?
C9 C8 Co1 69.99(17) ?
C7 C8 Co1 69.36(17) ?
C9 C8 H8 126.0 ?
C7 C8 H8 126.0 ?
Co1 C8 H8 126.0 ?
C8 C9 C10 108.8(3) ?
C8 C9 Co1 69.31(17) ?
C10 C9 Co1 70.53(16) ?
C8 C9 H9 125.6 ?
C10 C9 H9 125.6 ?
Co1 C9 H9 125.6 ?
C9 C10 C6 106.6(3) ?
C9 C10 P1 128.7(2) ?
C6 C10 P1 124.5(2) ?
C9 C10 Co1 68.82(16) ?
C6 C10 Co1 68.45(16) ?
P1 C10 Co1 124.12(15) ?
C12 C11 C16 118.7(3) ?
C12 C11 P1 116.7(2) ?
C16 C11 P1 124.4(2) ?
C11 C12 C13 120.6(3) ?
C11 C12 H12 119.7 ?
C13 C12 H12 119.7 ?
C14 C13 C12 119.7(4) ?
C14 C13 H13 120.2 ?
C12 C13 H13 120.2 ?
C13 C14 C15 120.6(3) ?
C13 C14 H14 119.7 ?
C15 C14 H14 119.7 ?
C14 C15 C16 120.0(3) ?
C14 C15 H15 120.0 ?
C16 C15 H15 120.0 ?
C15 C16 C11 120.3(3) ?
C15 C16 H16 119.9 ?
C11 C16 H16 119.9 ?
C22 C17 C18 118.4(3) ?
C22 C17 P1 125.2(2) ?
C18 C17 P1 116.4(2) ?
C19 C18 C17 120.8(3) ?
C19 C18 H18 119.6 ?
C17 C18 H18 119.6 ?
C20 C19 C18 119.9(3) ?
C20 C19 H19 120.1 ?
C18 C19 H19 120.1 ?
C21 C20 C19 120.6(3) ?
C21 C20 H20 119.7 ?
C19 C20 H20 119.7 ?
C20 C21 C22 119.7(3) ?
C20 C21 H21 120.2 ?
C22 C21 H21 120.2 ?
C17 C22 C21 120.6(3) ?
C17 C22 H22 119.7 ?
C21 C22 H22 119.7 ?
C10 P1 C17 101.17(12) yes
C10 P1 C11 100.51(11) yes
C17 P1 C11 103.59(12) yes
F4' P2 F5' 88.5(7) ?
F4' P2 F2 126.5(6) ?
F5' P2 F2 140.8(5) ?
F5' P2 F6 128.3(5) ?
F2 P2 F6 90.5(2) ?
F4' P2 F6' 88.0(7) ?
F5' P2 F6' 176.4(7) ?
F6 P2 F6' 48.1(5) ?
F4' P2 F2' 179.5(8) ?
F5' P2 F2' 91.1(7) ?
F2 P2 F2' 53.8(5) ?
F6 P2 F2' 138.6(6) ?
F6' P2 F2' 92.4(7) ?
F4' P2 F1 104.9(5) ?
F5' P2 F1 92.0(4) ?
F2 P2 F1 94.47(17) ?
F6 P2 F1 89.22(19) ?
F6' P2 F1 88.0(4) ?
F2' P2 F1 75.4(5) ?
F4' P2 F5 134.0(6) ?
F5' P2 F5 47.8(4) ?
F2 P2 F5 93.3(3) ?
F6 P2 F5 175.8(3) ?
F6' P2 F5 135.8(6) ?
F2' P2 F5 45.6(5) ?
F1 P2 F5 92.25(16) ?
F4' P2 F3 75.0(5) ?
F5' P2 F3 86.3(4) ?
F2 P2 F3 86.90(16) ?
F6 P2 F3 91.78(19) ?
F6' P2 F3 93.7(4) ?
F2' P2 F3 104.7(5) ?
F1 P2 F3 178.30(13) ?
F5 P2 F3 86.67(16) ?
F4' P2 F4 53.2(6) ?
F2 P2 F4 178.3(2) ?
F6 P2 F4 89.9(3) ?
F6' P2 F4 137.8(6) ?
F2' P2 F4 126.5(6) ?
F1 P2 F4 87.20(17) ?
F5 P2 F4 86.2(2) ?
F3 P2 F4 91.43(16) ?

loop_
_geom_bond_atom_site_label_1
_geom_bond_atom_site_label_2
_geom_bond_distance
_geom_bond_publ_flag
Co1 C3 1.998(4) ?
Co1 C4 2.000(4) ?
Co1 C2 2.003(4) ?
Co1 C5 2.004(3) ?
Co1 C1 2.008(4) yes
Co1 C7 2.021(3) ?
Co1 C8 2.026(3) ?
Co1 C6 2.028(3) ?
Co1 C9 2.035(3) ?
Co1 C10 2.058(3) ?
C1 C2 1.267(7) ?
C1 C5 1.423(7) ?
C1 H1 0.9800 ?
C2 C3 1.269(7) ?
C2 H2 0.9800 ?
C3 C4 1.349(7) ?
C3 H3 0.9800 ?
C4 C5 1.422(7) ?
C4 H4 0.9800 ?
C5 H5 0.9800 ?
C6 C7 1.410(4) ?
C6 C10 1.428(4) ?
C6 H6 0.9800 ?
C7 C8 1.414(5) ?
C7 H7 0.9800 ?
C8 C9 1.413(4) ?
C8 H8 0.9800 ?
C9 C10 1.422(4) ?
C9 H9 0.9800 ?
C10 P1 1.826(3) yes
C11 C12 1.379(4) ?
C11 C16 1.386(4) ?
C11 P1 1.836(3) yes
C12 C13 1.384(4) ?
C12 H12 0.9300 ?
C13 C14 1.359(6) ?
C13 H13 0.9300 ?
C14 C15 1.369(5) ?
C14 H14 0.9300 ?
C15 C16 1.375(4) ?
C15 H15 0.9300 ?
C16 H16 0.9300 ?
C17 C22 1.383(4) ?
C17 C18 1.390(3) ?
C17 P1 1.829(3) yes
C18 C19 1.371(4) ?
C18 H18 0.9300 ?
C19 C20 1.370(4) ?
C19 H19 0.9300 ?
C20 C21 1.369(4) ?
C20 H20 0.9300 ?
C21 C22 1.383(4) ?
C21 H21 0.9300 ?
C22 H22 0.9300 ?
F1 P2 1.566(2) ?
F3 P2 1.582(2) ?
F2 P2 1.554(3) ?
F6 P2 1.557(3) ?
F4 P2 1.586(3) ?
F5 P2 1.573(3) ?
P2 F4' 1.530(8) ?
P2 F5' 1.541(7) ?
P2 F6' 1.561(7) ?
P2 F2' 1.565(8) ?

loop_
_geom_hbond_atom_site_label_D
_geom_hbond_atom_site_label_H
_geom_hbond_atom_site_label_A
_geom_hbond_site_symmetry_A
_geom_hbond_distance_DH
_geom_hbond_distance_HA
_geom_hbond_distance_DA
_geom_hbond_angle_DHA
_geom_hbond_publ_flag
C8 H8 F2 . 0.98 2.45 3.133(4) 127 yes
C6 H6 F4 5_676 0.98 2.36 3.270(5) 155 yes
C4 H4 F3 5_666 0.98 2.33 3.215(5) 150 yes
C1 H1 F5 5_676 0.98 2.51 3.167(6) 124 yes

loop_
_geom_torsion_atom_site_label_1
_geom_torsion_atom_site_label_2
_geom_torsion_atom_site_label_3
_geom_torsion_atom_site_label_4
_geom_torsion
C3 Co1 C1 C2 -34.3(4)
C4 Co1 C1 C2 -77.6(4)
C5 Co1 C1 C2 -118.8(5)
C7 Co1 C1 C2 69.8(4)
C8 Co1 C1 C2 32.5(7)
C6 Co1 C1 C2 112.5(3)
C9 Co1 C1 C2 -167.7(4)
C10 Co1 C1 C2 155.8(3)
C3 Co1 C1 C5 84.5(3)
C4 Co1 C1 C5 41.2(3)
C2 Co1 C1 C5 118.8(5)
C7 Co1 C1 C5 -171.4(3)
C8 Co1 C1 C5 151.3(5)
C6 Co1 C1 C5 -128.7(3)
C9 Co1 C1 C5 -48.9(5)
C10 Co1 C1 C5 -85.4(3)
C5 C1 C2 C3 0.1(5)
Co1 C1 C2 C3 59.6(3)
C5 C1 C2 Co1 -59.5(3)
C3 Co1 C2 C1 123.0(5)
C4 Co1 C2 C1 85.5(4)
C5 Co1 C2 C1 39.5(4)
C7 Co1 C2 C1 -126.5(4)
C8 Co1 C2 C1 -167.3(3)
C6 Co1 C2 C1 -84.0(4)
C9 Co1 C2 C1 162.9(5)
C10 Co1 C2 C1 -50.3(5)
C4 Co1 C2 C3 -37.5(3)
C5 Co1 C2 C3 -83.4(4)
C1 Co1 C2 C3 -123.0(5)
C7 Co1 C2 C3 110.5(4)
C8 Co1 C2 C3 69.7(4)
C6 Co1 C2 C3 153.1(3)
C9 Co1 C2 C3 39.9(8)
C10 Co1 C2 C3 -173.3(3)
C1 C2 C3 C4 0.3(6)
Co1 C2 C3 C4 60.2(3)
C1 C2 C3 Co1 -59.9(4)
C4 Co1 C3 C2 120.0(5)
C5 Co1 C3 C2 79.9(4)
C1 Co1 C3 C2 34.1(3)
C7 Co1 C3 C2 -84.0(4)
C8 Co1 C3 C2 -127.3(4)
C6 Co1 C3 C2 -49.8(5)
C9 Co1 C3 C2 -166.8(3)
C10 Co1 C3 C2 164.2(7)
C2 Co1 C3 C4 -120.0(5)
C5 Co1 C3 C4 -40.1(3)
C1 Co1 C3 C4 -85.9(3)
C7 Co1 C3 C4 156.0(3)
C8 Co1 C3 C4 112.7(3)
C6 Co1 C3 C4 -169.8(3)
C9 Co1 C3 C4 73.2(4)
C10 Co1 C3 C4 44.2(10)
C2 C3 C4 C5 -0.6(5)
Co1 C3 C4 C5 60.5(3)
C2 C3 C4 Co1 -61.1(3)
C2 Co1 C4 C3 35.2(3)
C5 Co1 C4 C3 116.6(4)
C1 Co1 C4 C3 75.5(3)
C7 Co1 C4 C3 -45.5(4)
C8 Co1 C4 C3 -84.0(3)
C9 Co1 C4 C3 -128.3(3)
C10 Co1 C4 C3 -169.6(3)
C3 Co1 C4 C5 -116.6(4)
C2 Co1 C4 C5 -81.5(3)
C1 Co1 C4 C5 -41.1(3)
C7 Co1 C4 C5 -162.1(3)
C8 Co1 C4 C5 159.4(3)
C9 Co1 C4 C5 115.1(3)
C10 Co1 C4 C5 73.7(3)
C3 C4 C5 C1 0.6(4)
Co1 C4 C5 C1 61.6(3)
C3 C4 C5 Co1 -61.0(3)
C2 C1 C5 C4 -0.4(5)
Co1 C1 C5 C4 -61.4(3)
C2 C1 C5 Co1 61.0(3)
C3 Co1 C5 C4 38.1(3)
C2 Co1 C5 C4 78.5(3)
C1 Co1 C5 C4 113.6(4)
C7 Co1 C5 C4 142.1(6)
C8 Co1 C5 C4 -45.2(4)
C6 Co1 C5 C4 -173.3(3)
C9 Co1 C5 C4 -85.9(3)
C10 Co1 C5 C4 -130.1(3)
C3 Co1 C5 C1 -75.6(3)
C4 Co1 C5 C1 -113.6(4)
C2 Co1 C5 C1 -35.1(3)
C7 Co1 C5 C1 28.5(7)
C8 Co1 C5 C1 -158.8(4)
C6 Co1 C5 C1 73.1(3)
C9 Co1 C5 C1 160.5(3)
C10 Co1 C5 C1 116.2(3)
C3 Co1 C6 C7 -50.9(4)
C2 Co1 C6 C7 -82.5(3)
C5 Co1 C6 C7 -163.9(3)
C1 Co1 C6 C7 -121.7(3)
C8 Co1 C6 C7 37.89(19)
C9 Co1 C6 C7 81.8(2)
C10 Co1 C6 C7 119.7(3)
C3 Co1 C6 C10 -170.6(3)
C2 Co1 C6 C10 157.8(3)
C5 Co1 C6 C10 76.4(3)
C1 Co1 C6 C10 118.7(3)
C7 Co1 C6 C10 -119.7(3)
C8 Co1 C6 C10 -81.77(19)
C9 Co1 C6 C10 -37.87(17)
C10 C6 C7 C8 0.4(3)
Co1 C6 C7 C8 -59.6(2)
C10 C6 C7 Co1 59.9(2)
C3 Co1 C7 C6 153.4(3)
C4 Co1 C7 C6 -176.4(3)
C2 Co1 C7 C6 114.7(3)
C5 Co1 C7 C6 56.0(6)
C1 Co1 C7 C6 78.7(3)
C8 Co1 C7 C6 -119.1(3)
C9 Co1 C7 C6 -81.38(19)
C10 Co1 C7 C6 -37.61(17)
C3 Co1 C7 C8 -87.5(3)
C4 Co1 C7 C8 -57.3(4)
C2 Co1 C7 C8 -126.2(3)
C5 Co1 C7 C8 175.1(5)
C1 Co1 C7 C8 -162.2(3)
C6 Co1 C7 C8 119.1(3)
C9 Co1 C7 C8 37.73(17)
C10 Co1 C7 C8 81.51(18)
C6 C7 C8 C9 0.0(3)
Co1 C7 C8 C9 -59.6(2)
C6 C7 C8 Co1 59.6(2)
C3 Co1 C8 C9 -131.7(3)
C4 Co1 C8 C9 -90.2(3)
C2 Co1 C8 C9 -168.0(3)
C5 Co1 C8 C9 -58.0(4)
C1 Co1 C8 C9 168.5(4)
C7 Co1 C8 C9 119.1(3)
C6 Co1 C8 C9 81.4(2)
C10 Co1 C8 C9 37.28(17)
C3 Co1 C8 C7 109.2(3)
C4 Co1 C8 C7 150.7(3)
C2 Co1 C8 C7 72.9(3)
C5 Co1 C8 C7 -177.1(3)
C1 Co1 C8 C7 49.4(5)
C6 Co1 C8 C7 -37.78(17)
C9 Co1 C8 C7 -119.1(3)
C10 Co1 C8 C7 -81.85(18)
C7 C8 C9 C10 -0.4(3)
Co1 C8 C9 C10 -59.7(2)
C7 C8 C9 Co1 59.2(2)
C3 Co1 C9 C8 68.3(3)
C4 Co1 C9 C8 108.9(3)
C2 Co1 C9 C8 38.0(7)
C5 Co1 C9 C8 154.0(3)
C1 Co1 C9 C8 -170.0(4)
C7 Co1 C9 C8 -37.9(2)
C6 Co1 C9 C8 -81.8(2)
C10 Co1 C9 C8 -120.0(3)
C3 Co1 C9 C10 -171.8(3)
C4 Co1 C9 C10 -131.2(3)
C2 Co1 C9 C10 157.9(6)
C5 Co1 C9 C10 -86.1(3)
C1 Co1 C9 C10 -50.0(5)
C7 Co1 C9 C10 82.06(19)
C8 Co1 C9 C10 120.0(3)
C6 Co1 C9 C10 38.10(17)
C8 C9 C10 C6 0.7(3)
Co1 C9 C10 C6 -58.2(2)
C8 C9 C10 P1 176.3(2)
Co1 C9 C10 P1 117.4(2)
C8 C9 C10 Co1 58.9(2)
C7 C6 C10 C9 -0.6(3)
Co1 C6 C10 C9 58.5(2)
C7 C6 C10 P1 -176.5(2)
Co1 C6 C10 P1 -117.4(2)
C7 C6 C10 Co1 -59.1(2)
C3 Co1 C10 C9 34.8(9)
C4 Co1 C10 C9 71.5(3)
C2 Co1 C10 C9 -166.7(4)
C5 Co1 C10 C9 114.7(3)
C1 Co1 C10 C9 159.9(3)
C7 Co1 C10 C9 -81.3(2)
C8 Co1 C10 C9 -37.33(18)
C6 Co1 C10 C9 -118.8(3)
C3 Co1 C10 C6 153.6(8)
C4 Co1 C10 C6 -169.7(3)
C2 Co1 C10 C6 -47.9(5)
C5 Co1 C10 C6 -126.5(3)
C1 Co1 C10 C6 -81.3(3)
C7 Co1 C10 C6 37.47(19)
C8 Co1 C10 C6 81.5(2)
C9 Co1 C10 C6 118.8(3)
C3 Co1 C10 P1 -88.4(9)
C4 Co1 C10 P1 -51.7(3)
C2 Co1 C10 P1 70.1(4)
C5 Co1 C10 P1 -8.6(3)
C1 Co1 C10 P1 36.7(3)
C7 Co1 C10 P1 155.4(2)
C8 Co1 C10 P1 -160.57(19)
C6 Co1 C10 P1 118.0(2)
C9 Co1 C10 P1 -123.2(2)
C16 C11 C12 C13 -1.5(5)
P1 C11 C12 C13 -177.3(3)
C11 C12 C13 C14 2.0(5)
C12 C13 C14 C15 -1.0(6)
C13 C14 C15 C16 -0.5(6)
C14 C15 C16 C11 1.0(5)
C12 C11 C16 C15 0.0(5)
P1 C11 C16 C15 175.5(2)
C22 C17 C18 C19 -0.5(4)
P1 C17 C18 C19 -178.9(2)
C17 C18 C19 C20 0.7(5)
C18 C19 C20 C21 -0.6(5)
C19 C20 C21 C22 0.3(5)
C18 C17 C22 C21 0.2(4)
P1 C17 C22 C21 178.4(2)
C20 C21 C22 C17 -0.1(5)
C9 C10 P1 C17 124.5(3)
C6 C10 P1 C17 -60.6(3)
Co1 C10 P1 C17 -146.42(14)
C9 C10 P1 C11 18.2(3)
C6 C10 P1 C11 -166.8(2)
Co1 C10 P1 C11 107.31(16)
C22 C17 P1 C10 -18.3(3)
C18 C17 P1 C10 160.0(2)
C22 C17 P1 C11 85.6(3)
C18 C17 P1 C11 -96.2(2)
C12 C11 P1 C10 -81.0(2)
C16 C11 P1 C10 103.4(3)
C12 C11 P1 C17 174.7(2)
C16 C11 P1 C17 -0.9(3)
